data_2232794
loop_
_publ_author_name
'Li, Yun-Xia'
'Zhang, Bi-Song'
'Wu, Chang-Sheng'
'Zheng, Miao'
'Lin, Jian-Li'

_publ_section_title
;
 Aqua(4-fluorobenzoato-\k<i>O</i>)bis(1,10-phenanthroline-\k^2^<i>N</i>,<i>N</i>')manganese(II)
 4-fluorobenzoate trihydrate
;
_journal_coeditor_code IS2782
_journal_issue 12
_journal_name_full 'Acta Crystallographica Section E'
_journal_page_first m1853
_journal_paper_doi 10.1107/S1600536811049968
_journal_volume 67
_journal_year 2011
_chemical_formula_iupac '[Mn (C7 H4 F O2) (C12 H8 N2)2 (H2 O)] (C7 H4 F O2), 3H2 O'
_chemical_formula_moiety 'C31 H22 F Mn N4 O3 +, C7 H4 F O2 -, 3(H2 O)'
_chemical_formula_sum 'C38 H32 F2 Mn N4 O8'
_chemical_formula_weight 765.62
_chemical_name_systematic
;
Aqua(4-fluorobenzoato-\k<i>O</i>)bis(1,10-phenanthroline-
\k^2^<i>N</i>,<i>N</i>')manganese(II) 4-fluorobenzoate trihydrate
;
_space_group_IT_number 2
_symmetry_cell_setting triclinic
_symmetry_space_group_name_Hall '-P 1'
_symmetry_space_group_name_H-M 'P -1'
_atom_sites_solution_hydrogens geom
_atom_sites_solution_primary direct
_atom_sites_solution_secondary difmap
_audit_creation_method SHELXL-97
_cell_angle_alpha 107.815(4)
_cell_angle_beta 107.314(4)
_cell_angle_gamma 91.386(4)
_cell_formula_units_Z 2
_cell_length_a 8.8897(17)
_cell_length_b 14.773(3)
_cell_length_c 14.890(3)
_cell_measurement_reflns_used 6392
_cell_measurement_temperature 290(2)
_cell_measurement_theta_max 25.00
_cell_measurement_theta_min 1.73
_cell_volume 1763.0(6)
_computing_cell_refinement 'SAINT (Bruker, 1998)'
_computing_data_collection 'SMART (Bruker, 1998)'
_computing_data_reduction 'SAINT (Bruker, 1998)'
_computing_molecular_graphics 'ORTEPII (Johnson, 1976) and DIAMOND (Brandenburg & Putz, 1999)'
_computing_publication_material 'SHELXL97 (Sheldrick, 2008)'
_computing_structure_refinement 'SHELXL97 (Sheldrick, 2008)'
_computing_structure_solution 'SHELXS97 (Sheldrick, 2008)'
_diffrn_ambient_temperature 290(2)
_diffrn_detector_area_resol_mean 0
_diffrn_measured_fraction_theta_full 0.986
_diffrn_measured_fraction_theta_max 0.986
_diffrn_measurement_device_type 'Bruker SMART APEX CCD'
_diffrn_measurement_method '\f and \w scans'
_diffrn_radiation_monochromator graphite
_diffrn_radiation_source 'fine-focus sealed tube'
_diffrn_radiation_type MoK\a
_diffrn_radiation_wavelength 0.71073
_diffrn_reflns_av_R_equivalents 0.0316
_diffrn_reflns_av_sigmaI/netI 0.0751
_diffrn_reflns_limit_h_max 8
_diffrn_reflns_limit_h_min -10
_diffrn_reflns_limit_k_max 17
_diffrn_reflns_limit_k_min -16
_diffrn_reflns_limit_l_max 17
_diffrn_reflns_limit_l_min -17
_diffrn_reflns_number 9353
_diffrn_reflns_theta_full 25.00
_diffrn_reflns_theta_max 25.00
_diffrn_reflns_theta_min 1.73
_diffrn_standards_decay_% 0
_diffrn_standards_interval_time 0
_diffrn_standards_number 0
_exptl_absorpt_coefficient_mu 0.445
_exptl_absorpt_correction_T_max 0.948
_exptl_absorpt_correction_T_min 0.923
_exptl_absorpt_correction_type multi-scan
_exptl_absorpt_process_details '(SADABS; Bruker, 2000)'
_exptl_crystal_colour yellow
_exptl_crystal_density_diffrn 1.442
_exptl_crystal_density_method 'not measured'
_exptl_crystal_description block
_exptl_crystal_F_000 790
_exptl_crystal_size_max 0.20
_exptl_crystal_size_mid 0.15
_exptl_crystal_size_min 0.12
_refine_diff_density_max 0.379
_refine_diff_density_min -0.255
_refine_ls_extinction_method none
_refine_ls_goodness_of_fit_ref 1.135
_refine_ls_hydrogen_treatment constr
_refine_ls_matrix_type full
_refine_ls_number_parameters 478
_refine_ls_number_reflns 6138
_refine_ls_number_restraints 0
_refine_ls_restrained_S_all 1.135
_refine_ls_R_factor_all 0.1134
_refine_ls_R_factor_gt 0.0848
_refine_ls_shift/su_max 0.000
_refine_ls_shift/su_mean 0.000
_refine_ls_structure_factor_coef Fsqd
_refine_ls_weighting_details 'calc w=1/[\s^2^(Fo^2^)+(0.0644P)^2^+0.7608P] where P=(Fo^2^+2Fc^2^)/3'
_refine_ls_weighting_scheme calc
_refine_ls_wR_factor_gt 0.1635
_refine_ls_wR_factor_ref 0.1776
_reflns_number_gt 4642
_reflns_number_total 6138
_reflns_threshold_expression I>2sigma(I)
_cod_data_source_file is2782.cif
_cod_data_source_block I
_cod_original_cell_volume 1762.9(6)
_cod_database_code 2232794
_cod_database_fobs_code 2232794

loop_
_symmetry_equiv_pos_as_xyz
'x, y, z'
'-x, -y, -z'

loop_
_atom_site_type_symbol
_atom_site_label
_atom_site_fract_x
_atom_site_fract_y
_atom_site_fract_z
_atom_site_U_iso_or_equiv
_atom_site_adp_type
_atom_site_calc_flag
_atom_site_refinement_flags
_atom_site_occupancy
_atom_site_symmetry_multiplicity
Mn Mn1 0.21473(8) 0.73431(5) 0.44141(5) 0.0408(2) Uani d . 1 1
N N1 0.0199(4) 0.6106(3) 0.3641(3) 0.0436(9) Uani d . 1 1
N N2 0.1238(4) 0.7091(2) 0.5605(3) 0.0412(9) Uani d . 1 1
N N3 0.3123(4) 0.8885(3) 0.5313(3) 0.0483(10) Uani d . 1 1
N N4 0.0374(5) 0.8306(3) 0.3773(3) 0.0491(10) Uani d . 1 1
O O1 0.2786(4) 0.7154(3) 0.3125(2) 0.0580(9) Uani d . 1 1
O O2 0.4787(6) 0.6302(3) 0.3210(3) 0.1050(16) Uani d . 1 1
O O3 0.4419(4) 0.3208(3) 0.3175(2) 0.0703(10) Uani d . 1 1
O O4 0.3937(4) 0.1706(3) 0.2153(3) 0.0715(10) Uani d . 1 1
O O5 0.4333(4) 0.6861(3) 0.5018(2) 0.0717(11) Uani d . 1 1
H H5A 0.4864 0.6905 0.5611 0.107 Uiso d R 1 1
H H5B 0.4985 0.6815 0.4693 0.107 Uiso d R 1 1
O O6 0.8404(5) -0.0093(3) -0.1362(3) 0.1048(15) Uani d . 1 1
H H6A 0.7712 -0.0585 -0.1659 0.157 Uiso d R 1 1
H H6B 0.9319 -0.0227 -0.1386 0.157 Uiso d R 1 1
O O7 0.8483(6) 0.0538(3) 0.0642(3) 0.1200(17) Uani d . 1 1
H H7A 0.7639 0.0614 0.0799 0.180 Uiso d R 1 1
H H7B 0.8283 0.0331 0.0015 0.180 Uiso d R 1 1
O O8 0.5651(6) 0.0442(4) 0.1157(4) 0.140(2) Uani d . 1 1
H H8A 0.5085 0.0864 0.1360 0.211 Uiso d R 1 1
H H8B 0.5529 -0.0061 0.1304 0.211 Uiso d R 1 1
F F1 0.4141(4) 0.7201(3) -0.0743(2) 0.1016(12) Uani d . 1 1
F F2 0.0334(5) 0.3861(3) -0.0739(3) 0.1139(14) Uani d . 1 1
C C1 -0.0280(6) 0.5602(3) 0.2679(4) 0.0549(13) Uani d . 1 1
H H1 0.0316 0.5697 0.2290 0.066 Uiso calc R 1 1
C C2 -0.1629(6) 0.4939(4) 0.2231(4) 0.0626(14) Uani d . 1 1
H H2 -0.1940 0.4610 0.1551 0.075 Uiso calc R 1 1
C C3 -0.2494(6) 0.4769(3) 0.2781(4) 0.0609(14) Uani d . 1 1
H H3 -0.3395 0.4318 0.2481 0.073 Uiso calc R 1 1
C C4 -0.2039(5) 0.5272(3) 0.3804(4) 0.0480(12) Uani d . 1 1
C C5 -0.2856(6) 0.5127(4) 0.4450(4) 0.0603(14) Uani d . 1 1
H H5 -0.3770 0.4687 0.4188 0.072 Uiso calc R 1 1
C C6 -0.2330(6) 0.5614(4) 0.5425(4) 0.0596(14) Uani d . 1 1
H H6 -0.2890 0.5507 0.5829 0.071 Uiso calc R 1 1
C C7 -0.0926(5) 0.6297(3) 0.5865(4) 0.0465(11) Uani d . 1 1
C C8 -0.0295(6) 0.6806(4) 0.6890(4) 0.0578(14) Uani d . 1 1
H H8 -0.0818 0.6729 0.7323 0.069 Uiso calc R 1 1
C C9 0.1071(7) 0.7407(4) 0.7244(4) 0.0600(14) Uani d . 1 1
H H9 0.1516 0.7730 0.7923 0.072 Uiso calc R 1 1
C C10 0.1804(6) 0.7539(3) 0.6585(3) 0.0526(12) Uani d . 1 1
H H10 0.2739 0.7960 0.6839 0.063 Uiso calc R 1 1
C C11 -0.0099(5) 0.6471(3) 0.5256(3) 0.0402(10) Uani d . 1 1
C C12 -0.0656(5) 0.5940(3) 0.4209(3) 0.0393(10) Uani d . 1 1
C C13 0.3921(5) 0.6878(3) 0.1850(3) 0.0433(11) Uani d . 1 1
C C14 0.3068(6) 0.7495(3) 0.1460(3) 0.0549(13) Uani d . 1 1
H H14 0.2419 0.7841 0.1789 0.066 Uiso calc R 1 1
C C15 0.3127(6) 0.7629(4) 0.0591(4) 0.0673(15) Uani d . 1 1
H H15 0.2543 0.8059 0.0336 0.081 Uiso calc R 1 1
C C16 0.4077(7) 0.7102(4) 0.0129(4) 0.0649(15) Uani d . 1 1
C C17 0.4943(7) 0.6478(4) 0.0472(4) 0.0727(16) Uani d . 1 1
H H17 0.5569 0.6127 0.0125 0.087 Uiso calc R 1 1
C C18 0.4889(6) 0.6365(4) 0.1358(4) 0.0655(15) Uani d . 1 1
H H18 0.5500 0.5946 0.1617 0.079 Uiso calc R 1 1
C C19 0.3842(6) 0.6751(3) 0.2804(3) 0.0499(12) Uani d . 1 1
C C20 0.4439(6) 0.9168(4) 0.6097(4) 0.0598(14) Uani d . 1 1
H H20 0.4912 0.8711 0.6361 0.072 Uiso calc R 1 1
C C21 0.5130(7) 1.0104(4) 0.6534(4) 0.0674(15) Uani d . 1 1
H H21 0.6019 1.0276 0.7101 0.081 Uiso calc R 1 1
C C22 0.4513(7) 1.0775(4) 0.6136(4) 0.0737(17) Uani d . 1 1
H H22 0.5005 1.1405 0.6409 0.088 Uiso calc R 1 1
C C23 0.3127(7) 1.0518(4) 0.5310(4) 0.0599(14) Uani d . 1 1
C C24 0.2387(8) 1.1156(4) 0.4826(5) 0.0799(18) Uani d . 1 1
H H24 0.2836 1.1793 0.5065 0.096 Uiso calc R 1 1
C C25 0.1081(9) 1.0878(4) 0.4048(5) 0.0797(18) Uani d . 1 1
H H25 0.0650 1.1320 0.3746 0.096 Uiso calc R 1 1
C C26 0.0309(7) 0.9910(4) 0.3656(4) 0.0619(14) Uani d . 1 1
C C27 -0.1097(8) 0.9586(5) 0.2863(4) 0.0785(18) Uani d . 1 1
H H27 -0.1585 1.0003 0.2543 0.094 Uiso calc R 1 1
C C28 -0.1755(7) 0.8665(5) 0.2557(4) 0.0795(18) Uani d . 1 1
H H28 -0.2714 0.8447 0.2042 0.095 Uiso calc R 1 1
C C29 -0.0970(6) 0.8045(4) 0.3028(4) 0.0669(15) Uani d . 1 1
H H29 -0.1424 0.7409 0.2803 0.080 Uiso calc R 1 1
C C30 0.1009(6) 0.9242(3) 0.4099(3) 0.0471(12) Uani d . 1 1
C C31 0.2448(6) 0.9546(3) 0.4926(3) 0.0472(12) Uani d . 1 1
C C32 0.2864(5) 0.2925(3) 0.1510(3) 0.0452(11) Uani d . 1 1
C C33 0.2816(5) 0.3889(4) 0.1659(3) 0.0501(12) Uani d . 1 1
H H33 0.3369 0.4330 0.2279 0.060 Uiso calc R 1 1
C C34 0.1962(6) 0.4213(4) 0.0906(4) 0.0611(14) Uani d . 1 1
H H34 0.1937 0.4865 0.1007 0.073 Uiso calc R 1 1
C C35 0.1162(7) 0.3552(5) 0.0016(4) 0.0698(16) Uani d . 1 1
C C36 0.1153(7) 0.2590(5) -0.0166(4) 0.0738(17) Uani d . 1 1
H H36 0.0571 0.2157 -0.0784 0.089 Uiso calc R 1 1
C C37 0.2029(6) 0.2273(4) 0.0589(3) 0.0585(13) Uani d . 1 1
H H37 0.2057 0.1620 0.0478 0.070 Uiso calc R 1 1
C C38 0.3824(6) 0.2584(4) 0.2351(4) 0.0524(12) Uani d . 1 1

loop_
_atom_site_aniso_label
_atom_site_aniso_U_11
_atom_site_aniso_U_22
_atom_site_aniso_U_33
_atom_site_aniso_U_12
_atom_site_aniso_U_13
_atom_site_aniso_U_23
Mn1 0.0408(4) 0.0452(4) 0.0389(4) 0.0043(3) 0.0097(3) 0.0202(3)
N1 0.047(2) 0.046(2) 0.036(2) 0.0069(18) 0.0086(18) 0.0159(18)
N2 0.041(2) 0.042(2) 0.040(2) 0.0063(17) 0.0106(18) 0.0159(17)
N3 0.049(2) 0.051(2) 0.045(2) 0.0000(19) 0.013(2) 0.0194(19)
N4 0.051(2) 0.055(3) 0.040(2) 0.0133(19) 0.009(2) 0.0176(19)
O1 0.052(2) 0.086(3) 0.0476(19) 0.0160(19) 0.0186(17) 0.0347(18)
O2 0.145(4) 0.131(4) 0.076(3) 0.097(3) 0.052(3) 0.063(3)
O3 0.076(3) 0.078(3) 0.041(2) 0.013(2) -0.0026(19) 0.0177(19)
O4 0.074(3) 0.065(3) 0.067(2) 0.018(2) 0.006(2) 0.025(2)
O5 0.060(2) 0.112(3) 0.059(2) 0.037(2) 0.0189(18) 0.049(2)
O6 0.104(3) 0.099(3) 0.100(3) 0.000(3) 0.015(3) 0.036(3)
O7 0.106(4) 0.137(4) 0.093(3) 0.016(3) 0.036(3) -0.001(3)
O8 0.110(4) 0.153(5) 0.148(5) 0.034(4) 0.057(4) 0.018(4)
F1 0.102(3) 0.160(4) 0.058(2) 0.009(2) 0.038(2) 0.045(2)
F2 0.117(3) 0.149(4) 0.080(2) 0.020(3) -0.002(2) 0.076(2)
C1 0.062(3) 0.053(3) 0.045(3) 0.010(3) 0.012(3) 0.015(2)
C2 0.062(4) 0.056(3) 0.048(3) 0.008(3) -0.001(3) 0.006(3)
C3 0.049(3) 0.043(3) 0.077(4) 0.003(2) 0.004(3) 0.015(3)
C4 0.044(3) 0.040(3) 0.060(3) 0.011(2) 0.009(2) 0.023(2)
C5 0.043(3) 0.060(3) 0.089(4) 0.009(2) 0.020(3) 0.040(3)
C6 0.047(3) 0.070(4) 0.083(4) 0.018(3) 0.030(3) 0.045(3)
C7 0.046(3) 0.052(3) 0.058(3) 0.024(2) 0.024(2) 0.033(2)
C8 0.063(4) 0.074(4) 0.061(3) 0.033(3) 0.034(3) 0.042(3)
C9 0.070(4) 0.072(4) 0.043(3) 0.020(3) 0.017(3) 0.027(3)
C10 0.062(3) 0.050(3) 0.042(3) 0.008(2) 0.009(2) 0.018(2)
C11 0.042(3) 0.039(3) 0.049(3) 0.016(2) 0.015(2) 0.028(2)
C12 0.036(2) 0.039(3) 0.044(3) 0.009(2) 0.008(2) 0.019(2)
C13 0.045(3) 0.042(3) 0.036(2) 0.003(2) 0.012(2) 0.006(2)
C14 0.064(3) 0.062(3) 0.042(3) 0.017(3) 0.021(3) 0.018(2)
C15 0.067(4) 0.086(4) 0.057(3) 0.023(3) 0.019(3) 0.034(3)
C16 0.060(4) 0.092(4) 0.041(3) 0.003(3) 0.013(3) 0.023(3)
C17 0.057(4) 0.106(5) 0.054(3) 0.020(3) 0.030(3) 0.012(3)
C18 0.064(4) 0.070(4) 0.062(3) 0.024(3) 0.020(3) 0.020(3)
C19 0.050(3) 0.051(3) 0.045(3) 0.009(2) 0.013(2) 0.013(2)
C20 0.062(3) 0.056(3) 0.057(3) -0.007(3) 0.011(3) 0.023(3)
C21 0.065(4) 0.066(4) 0.061(3) -0.005(3) 0.012(3) 0.015(3)
C22 0.077(4) 0.058(4) 0.079(4) -0.017(3) 0.034(4) 0.005(3)
C23 0.078(4) 0.045(3) 0.072(4) 0.008(3) 0.043(3) 0.023(3)
C24 0.098(5) 0.050(4) 0.111(5) 0.018(3) 0.050(4) 0.037(4)
C25 0.106(5) 0.067(4) 0.100(5) 0.046(4) 0.053(4) 0.053(4)
C26 0.076(4) 0.070(4) 0.060(3) 0.037(3) 0.033(3) 0.035(3)
C27 0.092(5) 0.093(5) 0.070(4) 0.052(4) 0.030(4) 0.047(4)
C28 0.071(4) 0.110(5) 0.050(3) 0.039(4) 0.005(3) 0.028(4)
C29 0.067(4) 0.075(4) 0.049(3) 0.024(3) 0.007(3) 0.017(3)
C30 0.059(3) 0.056(3) 0.040(3) 0.026(2) 0.026(2) 0.024(2)
C31 0.058(3) 0.049(3) 0.046(3) 0.010(2) 0.027(2) 0.020(2)
C32 0.036(3) 0.062(3) 0.038(3) 0.007(2) 0.012(2) 0.016(2)
C33 0.050(3) 0.059(3) 0.038(3) 0.002(2) 0.014(2) 0.012(2)
C34 0.060(3) 0.071(4) 0.061(3) 0.012(3) 0.017(3) 0.036(3)
C35 0.065(4) 0.100(5) 0.056(4) 0.020(3) 0.014(3) 0.046(4)
C36 0.069(4) 0.101(5) 0.037(3) 0.012(3) 0.002(3) 0.017(3)
C37 0.060(3) 0.060(3) 0.049(3) 0.010(3) 0.012(3) 0.013(3)
C38 0.040(3) 0.071(4) 0.045(3) 0.008(3) 0.009(2) 0.021(3)

loop_
_atom_type_symbol
_atom_type_description
_atom_type_scat_dispersion_real
_atom_type_scat_dispersion_imag
_atom_type_scat_source
C C 0.0033 0.0016 'International Tables Vol C Tables 4.2.6.8 and 6.1.1.4'
H H 0.0000 0.0000 'International Tables Vol C Tables 4.2.6.8 and 6.1.1.4'
N N 0.0061 0.0033 'International Tables Vol C Tables 4.2.6.8 and 6.1.1.4'
O O 0.0106 0.0060 'International Tables Vol C Tables 4.2.6.8 and 6.1.1.4'
F F 0.0171 0.0103 'International Tables Vol C Tables 4.2.6.8 and 6.1.1.4'
Mn Mn 0.3368 0.7283 'International Tables Vol C Tables 4.2.6.8 and 6.1.1.4'

loop_
_geom_angle_atom_site_label_1
_geom_angle_atom_site_label_2
_geom_angle_atom_site_label_3
_geom_angle
O1 Mn1 O5 87.22(13)
O1 Mn1 N1 92.61(13)
O5 Mn1 N1 110.41(14)
O1 Mn1 N3 102.43(13)
O5 Mn1 N3 91.99(15)
N1 Mn1 N3 153.68(14)
O1 Mn1 N2 163.65(13)
O5 Mn1 N2 90.34(13)
N1 Mn1 N2 73.11(13)
N3 Mn1 N2 93.81(13)
O1 Mn1 N4 83.87(13)
O5 Mn1 N4 159.63(14)
N1 Mn1 N4 88.31(13)
N3 Mn1 N4 72.22(14)
N2 Mn1 N4 103.18(13)
C1 N1 C12 118.2(4)
C1 N1 Mn1 126.1(3)
C12 N1 Mn1 115.3(3)
C10 N2 C11 117.4(4)
C10 N2 Mn1 127.5(3)
C11 N2 Mn1 114.9(3)
C20 N3 C31 118.5(4)
C20 N3 Mn1 124.6(3)
C31 N3 Mn1 116.1(3)
C29 N4 C30 117.1(4)
C29 N4 Mn1 128.8(4)
C30 N4 Mn1 112.7(3)
C19 O1 Mn1 134.6(3)
Mn1 O5 H5A 132.0
Mn1 O5 H5B 116.1
H5A O5 H5B 107.2
H6A O6 H6B 111.3
H7A O7 H7B 111.7
H8A O8 H8B 112.9
N1 C1 C2 122.6(5)
N1 C1 H1 118.7
C2 C1 H1 118.7
C3 C2 C1 119.9(5)
C3 C2 H2 120.0
C1 C2 H2 120.0
C2 C3 C4 120.1(5)
C2 C3 H3 119.9
C4 C3 H3 119.9
C3 C4 C12 116.8(5)
C3 C4 C5 124.2(5)
C12 C4 C5 119.0(4)
C6 C5 C4 121.0(5)
C6 C5 H5 119.5
C4 C5 H5 119.5
C5 C6 C7 121.6(5)
C5 C6 H6 119.2
C7 C6 H6 119.2
C11 C7 C8 116.8(4)
C11 C7 C6 119.2(4)
C8 C7 C6 123.9(5)
C9 C8 C7 119.8(5)
C9 C8 H8 120.1
C7 C8 H8 120.1
C8 C9 C10 119.3(5)
C8 C9 H9 120.3
C10 C9 H9 120.3
N2 C10 C9 123.3(5)
N2 C10 H10 118.4
C9 C10 H10 118.4
N2 C11 C7 123.3(4)
N2 C11 C12 117.5(4)
C7 C11 C12 119.1(4)
N1 C12 C4 122.3(4)
N1 C12 C11 117.7(4)
C4 C12 C11 120.0(4)
C14 C13 C18 118.5(4)
C14 C13 C19 121.4(4)
C18 C13 C19 120.0(4)
C13 C14 C15 122.5(5)
C13 C14 H14 118.7
C15 C14 H14 118.7
C16 C15 C14 116.8(5)
C16 C15 H15 121.6
C14 C15 H15 121.6
C17 C16 C15 123.7(5)
C17 C16 F1 117.8(5)
C15 C16 F1 118.5(5)
C16 C17 C18 118.7(5)
C16 C17 H17 120.7
C18 C17 H17 120.7
C13 C18 C17 119.7(5)
C13 C18 H18 120.1
C17 C18 H18 120.1
O2 C19 O1 125.4(5)
O2 C19 C13 119.6(5)
O1 C19 C13 115.0(4)
N3 C20 C21 122.9(5)
N3 C20 H20 118.5
C21 C20 H20 118.5
C22 C21 C20 119.8(5)
C22 C21 H21 120.1
C20 C21 H21 120.1
C21 C22 C23 119.6(5)
C21 C22 H22 120.2
C23 C22 H22 120.2
C22 C23 C31 117.3(5)
C22 C23 C24 124.5(5)
C31 C23 C24 118.2(5)
C25 C24 C23 122.3(6)
C25 C24 H24 118.9
C23 C24 H24 118.9
C24 C25 C26 121.7(5)
C24 C25 H25 119.2
C26 C25 H25 119.2
C27 C26 C30 117.4(5)
C27 C26 C25 124.2(6)
C30 C26 C25 118.4(5)
C28 C27 C26 120.0(5)
C28 C27 H27 120.0
C26 C27 H27 120.0
C27 C28 C29 118.8(6)
C27 C28 H28 120.6
C29 C28 H28 120.6
N4 C29 C28 123.9(6)
N4 C29 H29 118.0
C28 C29 H29 118.0
N4 C30 C26 122.6(5)
N4 C30 C31 117.9(4)
C26 C30 C31 119.5(5)
N3 C31 C23 121.8(5)
N3 C31 C30 118.2(4)
C23 C31 C30 120.0(5)
C33 C32 C37 119.1(4)
C33 C32 C38 120.3(4)
C37 C32 C38 120.5(5)
C32 C33 C34 121.2(5)
C32 C33 H33 119.4
C34 C33 H33 119.4
C35 C34 C33 117.9(5)
C35 C34 H34 121.1
C33 C34 H34 121.1
C34 C35 F2 118.5(6)
C34 C35 C36 123.2(5)
F2 C35 C36 118.2(5)
C35 C36 C37 118.5(5)
C35 C36 H36 120.8
C37 C36 H36 120.8
C36 C37 C32 120.1(5)
C36 C37 H37 120.0
C32 C37 H37 120.0
O3 C38 O4 126.0(5)
O3 C38 C32 116.3(5)
O4 C38 C32 117.7(4)

loop_
_geom_bond_atom_site_label_1
_geom_bond_atom_site_label_2
_geom_bond_distance
Mn1 O1 2.101(3)
Mn1 O5 2.123(3)
Mn1 N1 2.245(4)
Mn1 N3 2.254(4)
Mn1 N2 2.276(3)
Mn1 N4 2.338(4)
N1 C1 1.325(5)
N1 C12 1.361(5)
N2 C10 1.333(5)
N2 C11 1.346(5)
N3 C20 1.331(6)
N3 C31 1.346(6)
N4 C29 1.316(6)
N4 C30 1.362(6)
O1 C19 1.258(5)
O2 C19 1.217(6)
O3 C38 1.238(6)
O4 C38 1.251(6)
O5 H5A 0.8501
O5 H5B 0.8499
O6 H6A 0.8500
O6 H6B 0.8499
O7 H7A 0.8501
O7 H7B 0.8498
O8 H8A 0.8500
O8 H8B 0.8500
F1 C16 1.368(5)
F2 C35 1.360(6)
C1 C2 1.382(7)
C1 H1 0.9300
C2 C3 1.348(7)
C2 H2 0.9300
C3 C4 1.400(7)
C3 H3 0.9300
C4 C12 1.410(6)
C4 C5 1.425(7)
C5 C6 1.337(7)
C5 H5 0.9300
C6 C7 1.432(7)
C6 H6 0.9300
C7 C11 1.400(6)
C7 C8 1.406(7)
C8 C9 1.350(7)
C8 H8 0.9300
C9 C10 1.384(6)
C9 H9 0.9300
C10 H10 0.9300
C11 C12 1.437(6)
C13 C14 1.355(6)
C13 C18 1.386(7)
C13 C19 1.510(6)
C14 C15 1.382(6)
C14 H14 0.9300
C15 C16 1.358(7)
C15 H15 0.9300
C16 C17 1.338(8)
C17 C18 1.394(7)
C17 H17 0.9300
C18 H18 0.9300
C20 C21 1.372(7)
C20 H20 0.9300
C21 C22 1.352(8)
C21 H21 0.9300
C22 C23 1.401(7)
C22 H22 0.9300
C23 C31 1.415(6)
C23 C24 1.416(7)
C24 C25 1.321(8)
C24 H24 0.9300
C25 C26 1.434(8)
C25 H25 0.9300
C26 C27 1.390(8)
C26 C30 1.408(6)
C27 C28 1.350(8)
C27 H27 0.9300
C28 C29 1.397(7)
C28 H28 0.9300
C29 H29 0.9300
C30 C31 1.432(6)
C32 C33 1.376(6)
C32 C37 1.382(6)
C32 C38 1.524(6)
C33 C34 1.379(6)
C33 H33 0.9300
C34 C35 1.353(7)
C34 H34 0.9300
C35 C36 1.361(8)
C36 C37 1.382(7)
C36 H36 0.9300
C37 H37 0.9300

loop_
_geom_hbond_atom_site_label_D
_geom_hbond_atom_site_label_H
_geom_hbond_atom_site_label_A
_geom_hbond_site_symmetry_A
_geom_hbond_distance_DH
_geom_hbond_distance_HA
_geom_hbond_distance_DA
_geom_hbond_angle_DHA
_geom_hbond_publ_flag
O5 H5A O3 2_666 0.85 1.79 2.622(4) 166 yes
O5 H5B O2 1_555 0.85 2.06 2.719(5) 135 yes
O6 H6A O4 2_655 0.85 1.98 2.825(6) 171 yes
O6 H6B O7 2_755 0.85 2.08 2.827(7) 146 yes
O7 H7A O8 1_555 0.85 2.02 2.854(8) 165 yes
O7 H7B O6 1_555 0.85 1.99 2.819(6) 166 yes
O8 H8A O4 1_555 0.85 1.97 2.792(7) 164 yes
C1 H1 F2 2_565 0.93 2.50 3.209(7) 133 yes
C5 H5 O3 1_455 0.93 2.45 3.339(7) 160 yes
C20 H20 O4 2_666 0.93 2.42 3.233(7) 146 yes
